data_4337826
loop_
_publ_author_name
'Niehaus, Oliver'
'Rodewald, Ute Ch'
'Abdala, Paula M.'
'Touzani, Rachid St'
'Fokwa, Boniface P. T.'
'Janka, Oliver'

_publ_section_title
;
 Synthesis and Theoretical Investigations of the Solid Solution
 CeRu1-xNixAl (x = 0.1-0.95) Showing Cerium Valence Fluctuations.
;
_journal_issue 5
_journal_name_full 'Inorganic chemistry'
_journal_page_first 2471
_journal_page_last 2480
_journal_paper_doi 10.1021/ic402414f
_journal_volume 53
_journal_year 2014
_chemical_formula_sum 'Al Ce Ni0.14 Ru0.87'
_chemical_formula_weight 262.45
_chemical_name_systematic
; 
 ? 
;
_space_group_IT_number 62
_symmetry_cell_setting orthorhombic
_symmetry_space_group_name_Hall '-P 2ac 2n'
_symmetry_space_group_name_H-M 'P n m a'
_atom_sites_solution_primary direct
_atom_sites_solution_secondary difmap
_audit_creation_method SHELXL-97
_cell_angle_alpha 90.00
_cell_angle_beta 90.00
_cell_angle_gamma 90.00
_cell_formula_units_Z 8
_cell_length_a 7.1596(4)
_cell_length_b 4.0900(2)
_cell_length_c 15.8309(6)
_cell_measurement_temperature 293(2)
_cell_volume 463.57(4)
_computing_cell_refinement 'IPDS package'
_computing_data_collection 'IPDS package'
_computing_data_reduction 'IPDS package'
_computing_structure_refinement 'SHELXL-97 (Sheldrick, 1997)'
_computing_structure_solution 'SHELXS-97 (Sheldrick, 1990)'
_diffrn_ambient_temperature 293(2)
_diffrn_measured_fraction_theta_full 0.996
_diffrn_measured_fraction_theta_max 0.996
_diffrn_measurement_device_type 'STOE IPDS-II'
_diffrn_measurement_method 'oscillation mode'
_diffrn_radiation_monochromator graphite
_diffrn_radiation_source 'fine-focus sealed tube'
_diffrn_radiation_type MoK\a
_diffrn_radiation_wavelength 0.71073
_diffrn_reflns_av_R_equivalents 0.0556
_diffrn_reflns_av_sigmaI/netI 0.0243
_diffrn_reflns_limit_h_max 11
_diffrn_reflns_limit_h_min -11
_diffrn_reflns_limit_k_max 5
_diffrn_reflns_limit_k_min -6
_diffrn_reflns_limit_l_max 25
_diffrn_reflns_limit_l_min -25
_diffrn_reflns_number 26472
_diffrn_reflns_theta_full 34.88
_diffrn_reflns_theta_max 34.88
_diffrn_reflns_theta_min 3.12
_exptl_absorpt_coefficient_mu 26.0
_exptl_absorpt_correction_T_max 0.670
_exptl_absorpt_correction_T_min 0.247
_exptl_absorpt_correction_type numerical
_exptl_crystal_colour silver
_exptl_crystal_density_diffrn 7.52
_exptl_crystal_density_method 'not measured'
_exptl_crystal_description needle
_exptl_crystal_F_000 903
_exptl_crystal_size_max 0.120
_exptl_crystal_size_mid 0.020
_exptl_crystal_size_min 0.020
_refine_diff_density_max 1.061
_refine_diff_density_min -0.978
_refine_diff_density_rms 0.223
_refine_ls_extinction_coef 0.00087(4)
_refine_ls_extinction_expression Fc^*^=kFc[1+0.001xFc^2^\l^3^/sin(2\q)]^-1/4^
_refine_ls_extinction_method SHELXL
_refine_ls_goodness_of_fit_ref 0.793
_refine_ls_matrix_type full
_refine_ls_number_parameters 40
_refine_ls_number_reflns 1126
_refine_ls_number_restraints 0
_refine_ls_restrained_S_all 0.793
_refine_ls_R_factor_all 0.0223
_refine_ls_R_factor_gt 0.0125
_refine_ls_shift/su_max 0.001
_refine_ls_shift/su_mean 0.000
_refine_ls_structure_factor_coef Fsqd
_refine_ls_weighting_details 'calc w=1/[\s^2^(Fo^2^)+(0.0060P)^2^+0.0000P] where P=(Fo^2^+2Fc^2^)/3'
_refine_ls_weighting_scheme calc
_refine_ls_wR_factor_gt 0.0158
_refine_ls_wR_factor_ref 0.0164
_reflns_number_gt 921
_reflns_number_total 1126
_reflns_threshold_expression >2sigma(I)
_cod_data_source_file ic402414f_si_002.cif
_cod_data_source_block CeRu0.9Ni0.1Al
_cod_original_sg_symbol_H-M Pnma
_cod_database_code 4337826

loop_
_symmetry_equiv_pos_as_xyz
'x, y, z'
'-x+1/2, -y, z+1/2'
'x+1/2, -y+1/2, -z+1/2'
'-x, y+1/2, -z'
'-x, -y, -z'
'x-1/2, y, -z-1/2'
'-x-1/2, y-1/2, z-1/2'
'x, -y-1/2, z'

loop_
_atom_site_label
_atom_site_type_symbol
_atom_site_fract_x
_atom_site_fract_y
_atom_site_fract_z
_atom_site_U_iso_or_equiv
_atom_site_adp_type
_atom_site_occupancy
_atom_site_symmetry_multiplicity
_atom_site_calc_flag
_atom_site_refinement_flags
Ce1 Ce 0.33527(2) 0.2500 0.061067(10) 0.01176(4) Uani 1 2 d S
Ce2 Ce 0.45945(2) 0.2500 0.280869(10) 0.01129(4) Uani 1 2 d S
Ni1 Ni 0.26565(4) 0.2500 0.433084(15) 0.01442(10) Uani 0.093(5) 2 d SP
Ru1 Ru 0.26565(4) 0.2500 0.433084(15) 0.01442(10) Uani 0.907(5) 2 d SP
Ni2 Ni 0.24254(4) 0.2500 0.684113(16) 0.01421(9) Uani 0.177(4) 2 d SP
Ru2 Ru 0.24254(4) 0.2500 0.684113(16) 0.01421(9) Uani 0.823(4) 2 d SP
Al1 Al 0.36540(13) 0.2500 0.84948(5) 0.01099(16) Uani 1 2 d S
Al2 Al 0.50053(11) 0.2500 0.56328(6) 0.01107(16) Uani 1 2 d S

loop_
_atom_site_aniso_label
_atom_site_aniso_U_11
_atom_site_aniso_U_22
_atom_site_aniso_U_33
_atom_site_aniso_U_23
_atom_site_aniso_U_13
_atom_site_aniso_U_12
Ce1 0.01129(7) 0.01337(8) 0.01061(7) 0.000 -0.00121(6) 0.000
Ce2 0.01142(7) 0.01254(7) 0.00990(6) 0.000 0.00006(6) 0.000
Ni1 0.01259(13) 0.01573(14) 0.01495(14) 0.000 -0.00345(9) 0.000
Ru1 0.01259(13) 0.01573(14) 0.01495(14) 0.000 -0.00345(9) 0.000
Ni2 0.01472(14) 0.01507(14) 0.01285(13) 0.000 0.00224(9) 0.000
Ru2 0.01472(14) 0.01507(14) 0.01285(13) 0.000 0.00224(9) 0.000
Al1 0.0105(4) 0.0103(4) 0.0122(4) 0.000 -0.0011(3) 0.000
Al2 0.0122(4) 0.0094(4) 0.0116(4) 0.000 -0.0001(3) 0.000

loop_
_atom_type_symbol
_atom_type_description
_atom_type_scat_dispersion_real
_atom_type_scat_dispersion_imag
_atom_type_scat_source
Ce Ce -0.2486 2.6331 'International Tables Vol C Tables 4.2.6.8 and 6.1.1.4'
Ni Ni 0.3393 1.1124 'International Tables Vol C Tables 4.2.6.8 and 6.1.1.4'
Ru Ru -1.2594 0.8363 'International Tables Vol C Tables 4.2.6.8 and 6.1.1.4'
Al Al 0.0645 0.0514 'International Tables Vol C Tables 4.2.6.8 and 6.1.1.4'

loop_
_geom_angle_atom_site_label_1
_geom_angle_atom_site_label_2
_geom_angle_atom_site_label_3
_geom_angle
_geom_angle_site_symmetry_1
_geom_angle_site_symmetry_3
Ru2 Ce1 Ni2 0.000(13) 2_564 2_564
Ru2 Ce1 Ru2 90.533(9) 2_564 2_554
Ni2 Ce1 Ru2 90.533(9) 2_564 2_554
Ru2 Ce1 Ni2 90.533(9) 2_564 2_554
Ni2 Ce1 Ni2 90.533(9) 2_564 2_554
Ru2 Ce1 Ni2 0.000(10) 2_554 2_554
Ru2 Ce1 Ru1 154.728(9) 2_564 2_554
Ni2 Ce1 Ru1 154.728(9) 2_564 2_554
Ru2 Ce1 Ru1 85.719(6) 2_554 2_554
Ni2 Ce1 Ru1 85.719(6) 2_554 2_554
Ru2 Ce1 Ni1 154.728(9) 2_564 2_554
Ni2 Ce1 Ni1 154.728(9) 2_564 2_554
Ru2 Ce1 Ni1 85.719(6) 2_554 2_554
Ni2 Ce1 Ni1 85.719(6) 2_554 2_554
Ru1 Ce1 Ni1 0.000(7) 2_554 2_554
Ru2 Ce1 Ru1 85.719(6) 2_564 2_564
Ni2 Ce1 Ru1 85.719(6) 2_564 2_564
Ru2 Ce1 Ru1 154.728(9) 2_554 2_564
Ni2 Ce1 Ru1 154.728(9) 2_554 2_564
Ru1 Ce1 Ru1 87.104(8) 2_554 2_564
Ni1 Ce1 Ru1 87.104(8) 2_554 2_564
Ru2 Ce1 Ni1 85.719(6) 2_564 2_564
Ni2 Ce1 Ni1 85.719(6) 2_564 2_564
Ru2 Ce1 Ni1 154.728(9) 2_554 2_564
Ni2 Ce1 Ni1 154.728(9) 2_554 2_564
Ru1 Ce1 Ni1 87.104(8) 2_554 2_564
Ni1 Ce1 Ni1 87.104(8) 2_554 2_564
Ru1 Ce1 Ni1 0.000(12) 2_564 2_564
Ru2 Ce1 Ru1 99.968(7) 2_564 6_656
Ni2 Ce1 Ru1 99.968(7) 2_564 6_656
Ru2 Ce1 Ru1 99.968(7) 2_554 6_656
Ni2 Ce1 Ru1 99.968(7) 2_554 6_656
Ru1 Ce1 Ru1 105.298(7) 2_554 6_656
Ni1 Ce1 Ru1 105.298(7) 2_554 6_656
Ru1 Ce1 Ru1 105.298(7) 2_564 6_656
Ni1 Ce1 Ru1 105.298(7) 2_564 6_656
Ru2 Ce1 Ni1 99.968(7) 2_564 6_656
Ni2 Ce1 Ni1 99.968(7) 2_564 6_656
Ru2 Ce1 Ni1 99.968(7) 2_554 6_656
Ni2 Ce1 Ni1 99.968(7) 2_554 6_656
Ru1 Ce1 Ni1 105.298(7) 2_554 6_656
Ni1 Ce1 Ni1 105.298(7) 2_554 6_656
Ru1 Ce1 Ni1 105.298(7) 2_564 6_656
Ni1 Ce1 Ni1 105.298(7) 2_564 6_656
Ru1 Ce1 Ni1 0.000(9) 6_656 6_656
Ru2 Ce1 Al2 106.257(12) 2_564 6_556
Ni2 Ce1 Al2 106.257(12) 2_564 6_556
Ru2 Ce1 Al2 106.257(12) 2_554 6_556
Ni2 Ce1 Al2 106.257(12) 2_554 6_556
Ru1 Ce1 Al2 51.582(9) 2_554 6_556
Ni1 Ce1 Al2 51.582(9) 2_554 6_556
Ru1 Ce1 Al2 51.582(9) 2_564 6_556
Ni1 Ce1 Al2 51.582(9) 2_564 6_556
Ru1 Ce1 Al2 142.324(17) 6_656 6_556
Ni1 Ce1 Al2 142.324(17) 6_656 6_556
Ru2 Ce1 Al2 107.779(15) 2_564 2_554
Ni2 Ce1 Al2 107.779(15) 2_564 2_554
Ru2 Ce1 Al2 52.037(16) 2_554 2_554
Ni2 Ce1 Al2 52.037(16) 2_554 2_554
Ru1 Ce1 Al2 51.373(16) 2_554 2_554
Ni1 Ce1 Al2 51.373(16) 2_554 2_554
Ru1 Ce1 Al2 105.579(15) 2_564 2_554
Ni1 Ce1 Al2 105.579(15) 2_564 2_554
Ru1 Ce1 Al2 139.551(10) 6_656 2_554
Ni1 Ce1 Al2 139.551(10) 6_656 2_554
Al2 Ce1 Al2 54.44(2) 6_556 2_554
Ru2 Ce1 Al2 52.037(16) 2_564 2_564
Ni2 Ce1 Al2 52.037(16) 2_564 2_564
Ru2 Ce1 Al2 107.779(15) 2_554 2_564
Ni2 Ce1 Al2 107.779(15) 2_554 2_564
Ru1 Ce1 Al2 105.579(15) 2_554 2_564
Ni1 Ce1 Al2 105.579(15) 2_554 2_564
Ru1 Ce1 Al2 51.373(16) 2_564 2_564
Ni1 Ce1 Al2 51.373(16) 2_564 2_564
Ru1 Ce1 Al2 139.551(10) 6_656 2_564
Ni1 Ce1 Al2 139.551(10) 6_656 2_564
Al2 Ce1 Al2 54.44(2) 6_556 2_564
Al2 Ce1 Al2 80.76(2) 2_554 2_564
Ru2 Ce1 Al1 52.556(15) 2_564 5_666
Ni2 Ce1 Al1 52.556(15) 2_564 5_666
Ru2 Ce1 Al1 106.078(14) 2_554 5_666
Ni2 Ce1 Al1 106.078(14) 2_554 5_666
Ru1 Ce1 Al1 151.941(16) 2_554 5_666
Ni1 Ce1 Al1 151.941(16) 2_554 5_666
Ru1 Ce1 Al1 91.384(12) 2_564 5_666
Ni1 Ce1 Al1 91.384(12) 2_564 5_666
Ru1 Ce1 Al1 48.287(14) 6_656 5_666
Ni1 Ce1 Al1 48.287(14) 6_656 5_666
Al2 Ce1 Al1 141.090(10) 6_556 5_666
Al2 Ce1 Al1 153.62(2) 2_554 5_666
Al2 Ce1 Al1 95.097(16) 2_564 5_666
Ru2 Ce1 Al1 106.078(14) 2_564 5_656
Ni2 Ce1 Al1 106.078(14) 2_564 5_656
Ru2 Ce1 Al1 52.556(15) 2_554 5_656
Ni2 Ce1 Al1 52.556(15) 2_554 5_656
Ru1 Ce1 Al1 91.384(12) 2_554 5_656
Ni1 Ce1 Al1 91.384(12) 2_554 5_656
Ru1 Ce1 Al1 151.941(16) 2_564 5_656
Ni1 Ce1 Al1 151.941(16) 2_564 5_656
Ru1 Ce1 Al1 48.287(14) 6_656 5_656
Ni1 Ce1 Al1 48.287(14) 6_656 5_656
Al2 Ce1 Al1 141.090(10) 6_556 5_656
Al2 Ce1 Al1 95.097(17) 2_554 5_656
Al2 Ce1 Al1 153.62(2) 2_564 5_656
Al1 Ce1 Al1 77.05(2) 5_666 5_656
Ru2 Ce1 Al1 133.450(6) 2_564 1_554
Ni2 Ce1 Al1 133.450(6) 2_564 1_554
Ru2 Ce1 Al1 133.450(6) 2_554 1_554
Ni2 Ce1 Al1 133.450(6) 2_554 1_554
Ru1 Ce1 Al1 48.273(7) 2_554 1_554
Ni1 Ce1 Al1 48.273(7) 2_554 1_554
Ru1 Ce1 Al1 48.273(7) 2_564 1_554
Ni1 Ce1 Al1 48.273(7) 2_564 1_554
Ru1 Ce1 Al1 88.036(17) 6_656 1_554
Ni1 Ce1 Al1 88.036(17) 6_656 1_554
Al2 Ce1 Al1 54.29(2) 6_556 1_554
Al2 Ce1 Al1 93.44(2) 2_554 1_554
Al2 Ce1 Al1 93.44(2) 2_564 1_554
Al1 Ce1 Al1 112.857(16) 5_666 1_554
Al1 Ce1 Al1 112.857(16) 5_656 1_554
Ru2 Ce1 Ce2 52.576(6) 2_564 .
Ni2 Ce1 Ce2 52.576(6) 2_564 .
Ru2 Ce1 Ce2 52.576(5) 2_554 .
Ni2 Ce1 Ce2 52.576(5) 2_554 .
Ru1 Ce1 Ce2 136.191(4) 2_554 .
Ni1 Ce1 Ce2 136.191(4) 2_554 .
Ru1 Ce1 Ce2 136.191(4) 2_564 .
Ni1 Ce1 Ce2 136.191(4) 2_564 .
Ru1 Ce1 Ce2 73.945(6) 6_656 .
Ni1 Ce1 Ce2 73.945(6) 6_656 .
Al2 Ce1 Ce2 143.731(17) 6_556 .
Al2 Ce1 Ce2 100.242(17) 2_554 .
Al2 Ce1 Ce2 100.242(17) 2_564 .
Al1 Ce1 Ce2 54.588(14) 5_666 .
Al1 Ce1 Ce2 54.588(14) 5_656 .
Al1 Ce1 Ce2 161.981(17) 1_554 .
Ru2 Ce1 Ce1 94.875(6) 2_564 5_665
Ni2 Ce1 Ce1 94.875(6) 2_564 5_665
Ru2 Ce1 Ce1 151.188(9) 2_554 5_665
Ni2 Ce1 Ce1 151.188(9) 2_554 5_665
Ru1 Ce1 Ce1 100.409(8) 2_554 5_665
Ni1 Ce1 Ce1 100.409(8) 2_554 5_665
Ru1 Ce1 Ce1 54.073(6) 2_564 5_665
Ni1 Ce1 Ce1 54.073(6) 2_564 5_665
Ru1 Ce1 Ce1 51.225(5) 6_656 5_665
Ni1 Ce1 Ce1 51.225(5) 6_656 5_665
Al2 Ce1 Ce1 99.336(14) 6_556 5_665
Al2 Ce1 Ce1 148.861(18) 2_554 5_665
Al2 Ce1 Ce1 97.719(12) 2_564 5_665
Al1 Ce1 Ce1 57.379(15) 5_666 5_665
Al1 Ce1 Ce1 98.896(15) 5_656 5_665
Al1 Ce1 Ce1 55.478(12) 1_554 5_665
Ce2 Ce1 Ce1 110.554(6) . 5_665
Ru2 Ce1 Ce1 151.188(9) 2_564 5_655
Ni2 Ce1 Ce1 151.188(9) 2_564 5_655
Ru2 Ce1 Ce1 94.875(5) 2_554 5_655
Ni2 Ce1 Ce1 94.875(5) 2_554 5_655
Ru1 Ce1 Ce1 54.073(6) 2_554 5_655
Ni1 Ce1 Ce1 54.073(6) 2_554 5_655
Ru1 Ce1 Ce1 100.409(8) 2_564 5_655
Ni1 Ce1 Ce1 100.409(8) 2_564 5_655
Ru1 Ce1 Ce1 51.225(5) 6_656 5_655
Ni1 Ce1 Ce1 51.225(5) 6_656 5_655
Al2 Ce1 Ce1 99.336(14) 6_556 5_655
Al2 Ce1 Ce1 97.719(13) 2_554 5_655
Al2 Ce1 Ce1 148.861(18) 2_564 5_655
Al1 Ce1 Ce1 98.896(15) 5_666 5_655
Al1 Ce1 Ce1 57.379(15) 5_656 5_655
Al1 Ce1 Ce1 55.478(12) 1_554 5_655
Ce2 Ce1 Ce1 110.555(7) . 5_655
Ce1 Ce1 Ce1 67.683(7) 5_665 5_655
Ru2 Ce1 Ce2 52.948(5) 2_564 6_556
Ni2 Ce1 Ce2 52.948(5) 2_564 6_556
Ru2 Ce1 Ce2 52.948(5) 2_554 6_556
Ni2 Ce1 Ce2 52.948(5) 2_554 6_556
Ru1 Ce1 Ce2 106.656(7) 2_554 6_556
Ni1 Ce1 Ce2 106.656(7) 2_554 6_556
Ru1 Ce1 Ce2 106.656(7) 2_564 6_556
Ni1 Ce1 Ce2 106.656(7) 2_564 6_556
Ru1 Ce1 Ce2 135.355(8) 6_656 6_556
Ni1 Ce1 Ce2 135.355(8) 6_656 6_556
Al2 Ce1 Ce2 82.321(17) 6_556 6_556
Al2 Ce1 Ce2 55.577(14) 2_554 6_556
Al2 Ce1 Ce2 55.577(14) 2_564 6_556
Al1 Ce1 Ce2 100.618(16) 5_666 6_556
Al1 Ce1 Ce2 100.618(16) 5_656 6_556
Al1 Ce1 Ce2 136.609(17) 1_554 6_556
Ce2 Ce1 Ce2 61.410(4) . 6_556
Ce1 Ce1 Ce2 145.992(4) 5_665 6_556
Ce1 Ce1 Ce2 145.992(4) 5_655 6_556
Ru2 Ce1 Ni1 77.946(6) 2_564 6_556
Ni2 Ce1 Ni1 77.946(6) 2_564 6_556
Ru2 Ce1 Ni1 77.946(6) 2_554 6_556
Ni2 Ce1 Ni1 77.946(6) 2_554 6_556
Ru1 Ce1 Ni1 76.828(7) 2_554 6_556
Ni1 Ce1 Ni1 76.828(7) 2_554 6_556
Ru1 Ce1 Ni1 76.828(7) 2_564 6_556
Ni1 Ce1 Ni1 76.828(7) 2_564 6_556
Ru1 Ce1 Ni1 176.977(10) 6_656 6_556
Ni1 Ce1 Ni1 176.977(10) 6_656 6_556
Al2 Ce1 Ni1 40.699(17) 6_556 6_556
Al2 Ce1 Ni1 40.385(10) 2_554 6_556
Al2 Ce1 Ni1 40.385(10) 2_564 6_556
Al1 Ce1 Ni1 129.999(14) 5_666 6_556
Al1 Ce1 Ni1 129.999(14) 5_656 6_556
Al1 Ce1 Ni1 94.987(17) 1_554 6_556
Ce2 Ce1 Ni1 103.032(6) . 6_556
Ce1 Ce1 Ni1 130.857(6) 5_665 6_556
Ce1 Ce1 Ni1 130.857(6) 5_655 6_556
Ce2 Ce1 Ni1 41.622(5) 6_556 6_556
Ru2 Ce1 Ce1 44.733(5) 2_564 1_565
Ni2 Ce1 Ce1 44.733(5) 2_564 1_565
Ru2 Ce1 Ce1 135.267(5) 2_554 1_565
Ni2 Ce1 Ce1 135.267(5) 2_554 1_565
Ru1 Ce1 Ce1 133.552(4) 2_554 1_565
Ni1 Ce1 Ce1 133.552(4) 2_554 1_565
Ru1 Ce1 Ce1 46.448(4) 2_564 1_565
Ni1 Ce1 Ce1 46.448(4) 2_564 1_565
Ru1 Ce1 Ce1 90.0 6_656 1_565
Ni1 Ce1 Ce1 90.0 6_656 1_565
Al2 Ce1 Ce1 90.0 6_556 1_565
Al2 Ce1 Ce1 130.383(10) 2_554 1_565
Al2 Ce1 Ce1 49.618(10) 2_564 1_565
Al1 Ce1 Ce1 51.475(10) 5_666 1_565
Al1 Ce1 Ce1 128.524(10) 5_656 1_565
Al1 Ce1 Ce1 90.0 1_554 1_565
Ce2 Ce1 Ce1 90.0 . 1_565
Ce1 Ce1 Ce1 56.158(3) 5_665 1_565
Ce1 Ce1 Ce1 123.841(4) 5_655 1_565
Ce2 Ce1 Ce1 90.0 6_556 1_565
Ni1 Ce1 Ce1 90.0 6_556 1_565
Ru2 Ce1 Ce1 135.267(5) 2_564 1_545
Ni2 Ce1 Ce1 135.267(5) 2_564 1_545
Ru2 Ce1 Ce1 44.733(5) 2_554 1_545
Ni2 Ce1 Ce1 44.733(5) 2_554 1_545
Ru1 Ce1 Ce1 46.448(4) 2_554 1_545
Ni1 Ce1 Ce1 46.448(4) 2_554 1_545
Ru1 Ce1 Ce1 133.552(4) 2_564 1_545
Ni1 Ce1 Ce1 133.552(4) 2_564 1_545
Ru1 Ce1 Ce1 90.0 6_656 1_545
Ni1 Ce1 Ce1 90.0 6_656 1_545
Al2 Ce1 Ce1 90.0 6_556 1_545
Al2 Ce1 Ce1 49.618(10) 2_554 1_545
Al2 Ce1 Ce1 130.383(10) 2_564 1_545
Al1 Ce1 Ce1 128.524(10) 5_666 1_545
Al1 Ce1 Ce1 51.475(10) 5_656 1_545
Al1 Ce1 Ce1 90.0 1_554 1_545
Ce2 Ce1 Ce1 90.0 . 1_545
Ce1 Ce1 Ce1 123.841(4) 5_665 1_545
Ce1 Ce1 Ce1 56.158(3) 5_655 1_545
Ce2 Ce1 Ce1 90.0 6_556 1_545
Ni1 Ce1 Ce1 90.0 6_556 1_545
Ce1 Ce1 Ce1 179.999(9) 1_565 1_545
Ni1 Ce2 Ru2 101.907(8) . 2_554
Ni1 Ce2 Ni2 101.907(8) . 2_554
Ru2 Ce2 Ni2 0.000(12) 2_554 2_554
Ni1 Ce2 Ru2 101.907(8) . 2_564
Ru2 Ce2 Ru2 88.301(9) 2_554 2_564
Ni2 Ce2 Ru2 88.301(9) 2_554 2_564
Ni1 Ce2 Ni2 101.907(8) . 2_564
Ru2 Ce2 Ni2 88.301(9) 2_554 2_564
Ni2 Ce2 Ni2 88.301(9) 2_554 2_564
Ru2 Ce2 Ni2 0.000(12) 2_564 2_564
Ni1 Ce2 Ru2 101.203(7) . 5_666
Ru2 Ce2 Ru2 156.842(8) 2_554 5_666
Ni2 Ce2 Ru2 156.842(8) 2_554 5_666
Ru2 Ce2 Ru2 88.395(5) 2_564 5_666
Ni2 Ce2 Ru2 88.395(5) 2_564 5_666
Ni1 Ce2 Ni2 101.203(7) . 5_666
Ru2 Ce2 Ni2 156.842(8) 2_554 5_666
Ni2 Ce2 Ni2 156.842(8) 2_554 5_666
Ru2 Ce2 Ni2 88.395(5) 2_564 5_666
Ni2 Ce2 Ni2 88.395(5) 2_564 5_666
Ru2 Ce2 Ni2 0.0 5_666 5_666
Ni1 Ce2 Ru2 101.203(7) . 5_656
Ru2 Ce2 Ru2 88.395(5) 2_554 5_656
Ni2 Ce2 Ru2 88.395(5) 2_554 5_656
Ru2 Ce2 Ru2 156.842(8) 2_564 5_656
Ni2 Ce2 Ru2 156.842(8) 2_564 5_656
Ru2 Ce2 Ru2 85.702(9) 5_666 5_656
Ni2 Ce2 Ru2 85.702(9) 5_666 5_656
Ni1 Ce2 Ni2 101.203(7) . 5_656
Ru2 Ce2 Ni2 88.395(5) 2_554 5_656
Ni2 Ce2 Ni2 88.395(5) 2_554 5_656
Ru2 Ce2 Ni2 156.842(8) 2_564 5_656
Ni2 Ce2 Ni2 156.842(8) 2_564 5_656
Ru2 Ce2 Ni2 85.702(9) 5_666 5_656
Ni2 Ce2 Ni2 85.702(9) 5_666 5_656
Ru2 Ce2 Ni2 0.000(10) 5_656 5_656
Ni1 Ce2 Al1 139.721(11) . 5_656
Ru2 Ce2 Al1 53.475(16) 2_554 5_656
Ni2 Ce2 Al1 53.475(16) 2_554 5_656
Ru2 Ce2 Al1 107.765(15) 2_564 5_656
Ni2 Ce2 Al1 107.765(15) 2_564 5_656
Ru2 Ce2 Al1 106.174(16) 5_666 5_656
Ni2 Ce2 Al1 106.174(16) 5_666 5_656
Ru2 Ce2 Al1 53.096(16) 5_656 5_656
Ni2 Ce2 Al1 53.096(16) 5_656 5_656
Ni1 Ce2 Al1 139.721(11) . 5_666
Ru2 Ce2 Al1 107.765(15) 2_554 5_666
Ni2 Ce2 Al1 107.765(15) 2_554 5_666
Ru2 Ce2 Al1 53.475(16) 2_564 5_666
Ni2 Ce2 Al1 53.475(16) 2_564 5_666
Ru2 Ce2 Al1 53.096(16) 5_666 5_666
Ni2 Ce2 Al1 53.096(16) 5_666 5_666
Ru2 Ce2 Al1 106.174(16) 5_656 5_666
Ni2 Ce2 Al1 106.174(16) 5_656 5_666
Al1 Ce2 Al1 80.52(2) 5_656 5_666
Ni1 Ce2 Al2 51.675(14) . 5_666
Ru2 Ce2 Al2 152.459(16) 2_554 5_666
Ni2 Ce2 Al2 152.459(16) 2_554 5_666
Ru2 Ce2 Al2 90.071(12) 2_564 5_666
Ni2 Ce2 Al2 90.071(12) 2_564 5_666
Ru2 Ce2 Al2 50.442(15) 5_666 5_666
Ni2 Ce2 Al2 50.442(15) 5_666 5_666
Ru2 Ce2 Al2 103.161(14) 5_656 5_666
Ni2 Ce2 Al2 103.161(14) 5_656 5_666
Al1 Ce2 Al2 151.11(2) 5_656 5_666
Al1 Ce2 Al2 93.098(17) 5_666 5_666
Ni1 Ce2 Al2 51.675(14) . 5_656
Ru2 Ce2 Al2 90.071(12) 2_554 5_656
Ni2 Ce2 Al2 90.071(12) 2_554 5_656
Ru2 Ce2 Al2 152.459(16) 2_564 5_656
Ni2 Ce2 Al2 152.459(16) 2_564 5_656
Ru2 Ce2 Al2 103.161(14) 5_666 5_656
Ni2 Ce2 Al2 103.161(14) 5_666 5_656
Ru2 Ce2 Al2 50.442(15) 5_656 5_656
Ni2 Ce2 Al2 50.442(15) 5_656 5_656
Al1 Ce2 Al2 93.098(17) 5_656 5_656
Al1 Ce2 Al2 151.11(2) 5_666 5_656
Al2 Ce2 Al2 78.93(2) 5_666 5_656
Ni1 Ce2 Al1 50.176(13) . 2_554
Ru2 Ce2 Al1 52.379(15) 2_554 2_554
Ni2 Ce2 Al1 52.379(15) 2_554 2_554
Ru2 Ce2 Al1 104.929(15) 2_564 2_554
Ni2 Ce2 Al1 104.929(15) 2_564 2_554
Ru2 Ce2 Al1 149.951(17) 5_666 2_554
Ni2 Ce2 Al1 149.951(17) 5_666 2_554
Ru2 Ce2 Al1 91.034(13) 5_656 2_554
Ni2 Ce2 Al1 91.034(13) 5_656 2_554
Al1 Ce2 Al1 95.393(15) 5_656 2_554
Al1 Ce2 Al1 154.07(2) 5_666 2_554
Al2 Ce2 Al1 101.851(19) 5_666 2_554
Al2 Ce2 Al1 54.07(2) 5_656 2_554
Ni1 Ce2 Al1 50.176(13) . 2_564
Ru2 Ce2 Al1 104.929(15) 2_554 2_564
Ni2 Ce2 Al1 104.929(15) 2_554 2_564
Ru2 Ce2 Al1 52.379(15) 2_564 2_564
Ni2 Ce2 Al1 52.379(15) 2_564 2_564
Ru2 Ce2 Al1 91.034(13) 5_666 2_564
Ni2 Ce2 Al1 91.034(13) 5_666 2_564
Ru2 Ce2 Al1 149.951(17) 5_656 2_564
Ni2 Ce2 Al1 149.951(17) 5_656 2_564
Al1 Ce2 Al1 154.07(2) 5_656 2_564
Al1 Ce2 Al1 95.393(15) 5_666 2_564
Al2 Ce2 Al1 54.07(2) 5_666 2_564
Al2 Ce2 Al1 101.851(19) 5_656 2_564
Al1 Ce2 Al1 77.09(2) 2_554 2_564
Ni1 Ce2 Ce1 135.734(8) . .
Ru2 Ce2 Ce1 51.140(5) 2_554 .
Ni2 Ce2 Ce1 51.140(5) 2_554 .
Ru2 Ce2 Ce1 51.140(5) 2_564 .
Ni2 Ce2 Ce1 51.140(5) 2_564 .
Ru2 Ce2 Ce1 110.750(6) 5_666 .
Ni2 Ce2 Ce1 110.750(6) 5_666 .
Ru2 Ce2 Ce1 110.750(6) 5_656 .
Ni2 Ce2 Ce1 110.750(6) 5_656 .
Al1 Ce2 Ce1 57.741(15) 5_656 .
Al1 Ce2 Ce1 57.741(15) 5_666 .
Al2 Ce2 Ce1 139.911(10) 5_666 .
Al2 Ce2 Ce1 139.911(10) 5_656 .
Al1 Ce2 Ce1 98.350(16) 2_554 .
Al1 Ce2 Ce1 98.350(16) 2_564 .
Ni1 Ce2 Ce1 77.010(7) . 6_656
Ru2 Ce2 Ce1 135.725(5) 2_554 6_656
Ni2 Ce2 Ce1 135.725(5) 2_554 6_656
Ru2 Ce2 Ce1 135.725(5) 2_564 6_656
Ni2 Ce2 Ce1 135.725(5) 2_564 6_656
Ru2 Ce2 Ce1 49.823(5) 5_666 6_656
Ni2 Ce2 Ce1 49.823(5) 5_666 6_656
Ru2 Ce2 Ce1 49.823(5) 5_656 6_656
Ni2 Ce2 Ce1 49.823(5) 5_656 6_656
Al1 Ce2 Ce1 98.855(17) 5_656 6_656
Al1 Ce2 Ce1 98.855(17) 5_666 6_656
Al2 Ce2 Ce1 54.023(13) 5_666 6_656
Al2 Ce2 Ce1 54.023(13) 5_656 6_656
Al1 Ce2 Ce1 107.070(16) 2_554 6_656
Al1 Ce2 Ce1 107.070(16) 2_564 6_656
Ce1 Ce2 Ce1 147.256(7) . 6_656
Ni1 Ce2 Ce2 75.337(7) . 6_556
Ru2 Ce2 Ce2 52.222(6) 2_554 6_556
Ni2 Ce2 Ce2 52.222(6) 2_554 6_556
Ru2 Ce2 Ce2 52.222(6) 2_564 6_556
Ni2 Ce2 Ce2 52.222(6) 2_564 6_556
Ru2 Ce2 Ce2 137.144(5) 5_666 6_556
Ni2 Ce2 Ce2 137.144(5) 5_666 6_556
Ru2 Ce2 Ce2 137.144(5) 5_656 6_556
Ni2 Ce2 Ce2 137.144(5) 5_656 6_556
Al1 Ce2 Ce2 102.154(17) 5_656 6_556
Al1 Ce2 Ce2 102.154(17) 5_666 6_556
Al2 Ce2 Ce2 106.732(15) 5_666 6_556
Al2 Ce2 Ce2 106.732(15) 5_656 6_556
Al1 Ce2 Ce2 53.382(14) 2_554 6_556
Al1 Ce2 Ce2 53.382(14) 2_564 6_556
Ce1 Ce2 Ce2 60.396(5) . 6_556
Ce1 Ce2 Ce2 152.348(7) 6_656 6_556
Ni1 Ce2 Ce2 135.204(8) . 6_656
Ru2 Ce2 Ce2 109.742(7) 2_554 6_656
Ni2 Ce2 Ce2 109.742(7) 2_554 6_656
Ru2 Ce2 Ce2 109.742(8) 2_564 6_656
Ni2 Ce2 Ce2 109.742(8) 2_564 6_656
Ru2 Ce2 Ce2 50.509(5) 5_666 6_656
Ni2 Ce2 Ce2 50.509(5) 5_666 6_656
Ru2 Ce2 Ce2 50.509(5) 5_656 6_656
Ni2 Ce2 Ce2 50.509(5) 5_656 6_656
Al1 Ce2 Ce2 56.354(15) 5_656 6_656
Al1 Ce2 Ce2 56.354(15) 5_666 6_656
Al2 Ce2 Ce2 96.664(15) 5_666 6_656
Al2 Ce2 Ce2 96.664(15) 5_656 6_656
Al1 Ce2 Ce2 140.427(11) 2_554 6_656
Al1 Ce2 Ce2 140.427(11) 2_564 6_656
Ce1 Ce2 Ce2 89.063(7) . 6_656
Ce1 Ce2 Ce2 58.193(5) 6_656 6_656
Ce2 Ce2 Ce2 149.459(9) 6_556 6_656
Ni1 Ce2 Ni1 177.019(9) . 6_656
Ru2 Ce2 Ni1 80.194(7) 2_554 6_656
Ni2 Ce2 Ni1 80.194(7) 2_554 6_656
Ru2 Ce2 Ni1 80.194(7) 2_564 6_656
Ni2 Ce2 Ni1 80.194(7) 2_564 6_656
Ru2 Ce2 Ni1 76.657(7) 5_666 6_656
Ni2 Ce2 Ni1 76.657(7) 5_666 6_656
Ru2 Ce2 Ni1 76.657(7) 5_656 6_656
Ni2 Ce2 Ni1 76.657(7) 5_656 6_656
Al1 Ce2 Ni1 40.287(11) 5_656 6_656
Al1 Ce2 Ni1 40.287(11) 5_666 6_656
Al2 Ce2 Ni1 126.539(14) 5_666 6_656
Al2 Ce2 Ni1 126.539(14) 5_656 6_656
Al1 Ce2 Ni1 131.522(13) 2_554 6_656
Al1 Ce2 Ni1 131.522(13) 2_564 6_656
Ce1 Ce2 Ni1 47.247(5) . 6_656
Ce1 Ce2 Ni1 100.009(6) 6_656 6_656
Ce2 Ce2 Ni1 107.643(8) 6_556 6_656
Ce2 Ce2 Ni1 41.816(5) 6_656 6_656
Ni1 Ce2 Ce2 90.0 . 1_565
Ru2 Ce2 Ce2 134.151(5) 2_554 1_565
Ni2 Ce2 Ce2 134.151(5) 2_554 1_565
Ru2 Ce2 Ce2 45.850(4) 2_564 1_565
Ni2 Ce2 Ce2 45.850(4) 2_564 1_565
Ru2 Ce2 Ce2 47.149(5) 5_666 1_565
Ni2 Ce2 Ce2 47.149(5) 5_666 1_565
Ru2 Ce2 Ce2 132.851(5) 5_656 1_565
Ni2 Ce2 Ce2 132.851(5) 5_656 1_565
Al1 Ce2 Ce2 130.260(11) 5_656 1_565
Al1 Ce2 Ce2 49.740(11) 5_666 1_565
Al2 Ce2 Ce2 50.535(10) 5_666 1_565
Al2 Ce2 Ce2 129.464(10) 5_656 1_565
Al1 Ce2 Ce2 128.544(10) 2_554 1_565
Al1 Ce2 Ce2 51.457(10) 2_564 1_565
Ce1 Ce2 Ce2 90.0 . 1_565
Ce1 Ce2 Ce2 90.0 6_656 1_565
Ce2 Ce2 Ce2 90.0 6_556 1_565
Ce2 Ce2 Ce2 90.0 6_656 1_565
Ni1 Ce2 Ce2 90.0 6_656 1_565
Ni1 Ce2 Ce2 90.0 . 1_545
Ru2 Ce2 Ce2 45.850(4) 2_554 1_545
Ni2 Ce2 Ce2 45.850(4) 2_554 1_545
Ru2 Ce2 Ce2 134.151(4) 2_564 1_545
Ni2 Ce2 Ce2 134.151(4) 2_564 1_545
Ru2 Ce2 Ce2 132.851(5) 5_666 1_545
Ni2 Ce2 Ce2 132.851(5) 5_666 1_545
Ru2 Ce2 Ce2 47.149(5) 5_656 1_545
Ni2 Ce2 Ce2 47.149(5) 5_656 1_545
Al1 Ce2 Ce2 49.740(11) 5_656 1_545
Al1 Ce2 Ce2 130.260(11) 5_666 1_545
Al2 Ce2 Ce2 129.464(10) 5_666 1_545
Al2 Ce2 Ce2 50.535(10) 5_656 1_545
Al1 Ce2 Ce2 51.457(10) 2_554 1_545
Al1 Ce2 Ce2 128.544(10) 2_564 1_545
Ce1 Ce2 Ce2 90.0 . 1_545
Ce1 Ce2 Ce2 90.0 6_656 1_545
Ce2 Ce2 Ce2 90.0 6_556 1_545
Ce2 Ce2 Ce2 90.0 6_656 1_545
Ni1 Ce2 Ce2 90.0 6_656 1_545
Ce2 Ce2 Ce2 180.0 1_565 1_545
Al1 Ni1 Al1 103.15(3) 2_554 2_564
Al1 Ni1 Al2 147.64(3) 2_554 5_666
Al1 Ni1 Al2 68.45(2) 2_564 5_666
Al1 Ni1 Al2 68.45(2) 2_554 5_656
Al1 Ni1 Al2 147.64(3) 2_564 5_656
Al2 Ni1 Al2 101.36(3) 5_666 5_656
Al1 Ni1 Al2 128.322(16) 2_554 .
Al1 Ni1 Al2 128.322(16) 2_564 .
Al2 Ni1 Al2 65.34(2) 5_666 .
Al2 Ni1 Al2 65.34(2) 5_656 .
Al1 Ni1 Ce2 74.93(2) 2_554 .
Al1 Ni1 Ce2 74.93(2) 2_564 .
Al2 Ni1 Ce2 72.715(19) 5_666 .
Al2 Ni1 Ce2 72.715(19) 5_656 .
Al2 Ni1 Ce2 110.86(2) . .
Al1 Ni1 Ce1 142.98(2) 2_554 2_565
Al1 Ni1 Ce1 73.670(17) 2_564 2_565
Al2 Ni1 Ce1 66.813(17) 5_666 2_565
Al2 Ni1 Ce1 132.25(2) 5_656 2_565
Al2 Ni1 Ce1 67.973(14) . 2_565
Ce2 Ni1 Ce1 135.484(5) . 2_565
Al1 Ni1 Ce1 73.670(17) 2_554 2
Al1 Ni1 Ce1 142.98(2) 2_564 2
Al2 Ni1 Ce1 132.25(2) 5_666 2
Al2 Ni1 Ce1 66.813(17) 5_656 2
Al2 Ni1 Ce1 67.973(14) . 2
Ce2 Ni1 Ce1 135.484(5) . 2
Ce1 Ni1 Ce1 87.104(8) 2_565 2
Al1 Ni1 Ce1 69.876(19) 2_554 6_556
Al1 Ni1 Ce1 69.876(19) 2_564 6_556
Al2 Ni1 Ce1 129.224(15) 5_666 6_556
Al2 Ni1 Ce1 129.224(15) 5_656 6_556
Al2 Ni1 Ce1 127.49(2) . 6_556
Ce2 Ni1 Ce1 121.655(9) . 6_556
Ce1 Ni1 Ce1 74.702(7) 2_565 6_556
Ce1 Ni1 Ce1 74.702(7) 2 6_556
Al1 Ni1 Ni2 119.447(18) 2_554 .
Al1 Ni1 Ni2 119.447(18) 2_564 .
Al2 Ni1 Ni2 90.262(19) 5_666 .
Al2 Ni1 Ni2 90.262(19) 5_656 .
Al2 Ni1 Ni2 41.594(19) . .
Ce2 Ni1 Ni2 152.451(10) . .
Ce1 Ni1 Ni2 46.197(4) 2_565 .
Ce1 Ni1 Ni2 46.197(4) 2 .
Ce1 Ni1 Ni2 85.893(8) 6_556 .
Al1 Ni1 Ce2 51.614(16) 2_554 6_556
Al1 Ni1 Ce2 51.614(16) 2_564 6_556
Al2 Ni1 Ce2 111.248(18) 5_666 6_556
Al2 Ni1 Ce2 111.248(18) 5_656 6_556
Al2 Ni1 Ce2 173.70(2) . 6_556
Ce2 Ni1 Ce2 62.846(6) . 6_556
Ce1 Ni1 Ce2 116.155(7) 2_565 6_556
Ce1 Ni1 Ce2 116.155(7) 2 6_556
Ce1 Ni1 Ce2 58.809(6) 6_556 6_556
Ni2 Ni1 Ce2 144.702(8) . 6_556
Al1 Ni1 Ce1 111.769(19) 2_554 6_656
Al1 Ni1 Ce1 111.77(2) 2_564 6_656
Al2 Ni1 Ce1 50.682(14) 5_666 6_656
Al2 Ni1 Ce1 50.682(15) 5_656 6_656
Al2 Ni1 Ce1 49.489(18) . 6_656
Ce2 Ni1 Ce1 61.368(6) . 6_656
Ce1 Ni1 Ce1 103.172(7) 2_565 6_656
Ce1 Ni1 Ce1 103.172(7) 2 6_656
Ce1 Ni1 Ce1 176.977(10) 6_556 6_656
Ni2 Ni1 Ce1 91.083(7) . 6_656
Ce2 Ni1 Ce1 124.214(7) 6_556 6_656
Al1 Ni1 Ni1 141.574(16) 2_554 1_565
Al1 Ni1 Ni1 38.426(16) 2_564 1_565
Al2 Ni1 Ni1 39.321(15) 5_666 1_565
Al2 Ni1 Ni1 140.679(15) 5_656 1_565
Al2 Ni1 Ni1 90.0 . 1_565
Ce2 Ni1 Ni1 90.0 . 1_565
Ce1 Ni1 Ni1 46.448(4) 2_565 1_565
Ce1 Ni1 Ni1 133.552(4) 2 1_565
Ce1 Ni1 Ni1 90.0 6_556 1_565
Ni2 Ni1 Ni1 90.0 . 1_565
Ce2 Ni1 Ni1 90.0 6_556 1_565
Ce1 Ni1 Ni1 90.0 6_656 1_565
Al1 Ni1 Ni1 38.426(16) 2_554 1_545
Al1 Ni1 Ni1 141.574(16) 2_564 1_545
Al2 Ni1 Ni1 140.679(15) 5_666 1_545
Al2 Ni1 Ni1 39.321(15) 5_656 1_545
Al2 Ni1 Ni1 90.0 . 1_545
Ce2 Ni1 Ni1 90.0 . 1_545
Ce1 Ni1 Ni1 133.552(4) 2_565 1_545
Ce1 Ni1 Ni1 46.448(4) 2 1_545
Ce1 Ni1 Ni1 90.0 6_556 1_545
Ni2 Ni1 Ni1 90.0 . 1_545
Ce2 Ni1 Ni1 90.0 6_556 1_545
Ce1 Ni1 Ni1 90.0 6_656 1_545
Ni1 Ni1 Ni1 179.999(14) 1_565 1_545
Al1 Ni1 Ni2 35.361(19) 2_554 2_554
Al1 Ni1 Ni2 84.607(17) 2_564 2_554
Al2 Ni1 Ni2 112.58(2) 5_666 2_554
Al2 Ni1 Ni2 70.820(19) 5_656 2_554
Al2 Ni1 Ni2 134.112(16) . 2_554
Ce2 Ni1 Ni2 40.309(5) . 2_554
Ce1 Ni1 Ni2 156.920(7) 2_565 2_554
Ce1 Ni1 Ni2 106.581(5) 2 2_554
Ce1 Ni1 Ni2 90.771(7) 6_556 2_554
Ni2 Ni1 Ni2 152.404(3) . 2_554
Ce2 Ni1 Ni2 41.212(4) 6_556 2_554
Ce1 Ni1 Ni2 91.912(6) 6_656 2_554
Ni1 Ni1 Ni2 117.420(2) 1_565 2_554
Ni1 Ni1 Ni2 62.580(2) 1_545 2_554
Al2 Ni2 Al1 122.85(3) . 6_557
Al2 Ni2 Al1 117.43(3) . .
Al1 Ni2 Al1 119.72(3) 6_557 .
Al2 Ni2 Ce1 69.367(14) . 2
Al1 Ni2 Ce1 71.298(13) 6_557 2
Al1 Ni2 Ce1 134.674(5) . 2
Al2 Ni2 Ce1 69.367(14) . 2_565
Al1 Ni2 Ce1 71.298(13) 6_557 2_565
Al1 Ni2 Ce1 134.674(5) . 2_565
Ce1 Ni2 Ce1 90.534(9) 2 2_565
Al2 Ni2 Ce2 135.846(4) . 2_565
Al1 Ni2 Ce2 67.514(13) 6_557 2_565
Al1 Ni2 Ce2 70.266(14) . 2_565
Ce1 Ni2 Ce2 138.810(11) 2 2_565
Ce1 Ni2 Ce2 76.285(5) 2_565 2_565
Al2 Ni2 Ce2 135.846(4) . 2
Al1 Ni2 Ce2 67.514(13) 6_557 2
Al1 Ni2 Ce2 70.266(14) . 2
Ce1 Ni2 Ce2 76.285(5) 2 2
Ce1 Ni2 Ce2 138.810(11) 2_565 2
Ce2 Ni2 Ce2 88.300(9) 2_565 2
Al2 Ni2 Ce2 68.885(14) . 5_666
Al1 Ni2 Ce2 137.039(5) 6_557 5_666
Al1 Ni2 Ce2 66.374(14) . 5_666
Ce1 Ni2 Ce2 138.177(10) 2 5_666
Ce1 Ni2 Ce2 77.228(5) 2_565 5_666
Ce2 Ni2 Ce2 77.268(5) 2_565 5_666
Ce2 Ni2 Ce2 136.639(10) 2 5_666
Al2 Ni2 Ce2 68.885(14) . 5_656
Al1 Ni2 Ce2 137.039(5) 6_557 5_656
Al1 Ni2 Ce2 66.374(14) . 5_656
Ce1 Ni2 Ce2 77.228(5) 2 5_656
Ce1 Ni2 Ce2 138.177(10) 2_565 5_656
Ce2 Ni2 Ce2 136.639(10) 2_565 5_656
Ce2 Ni2 Ce2 77.268(5) 2 5_656
Ce2 Ni2 Ce2 85.703(9) 5_666 5_656
Al2 Ni2 Ni1 41.612(19) . .
Al1 Ni2 Ni1 81.240(19) 6_557 .
Al1 Ni2 Ni1 159.04(2) . .
Ce1 Ni2 Ni1 48.084(5) 2 .
Ce1 Ni2 Ni1 48.084(5) 2_565 .
Ce2 Ni2 Ni1 122.804(7) 2_565 .
Ce2 Ni2 Ni1 122.804(7) 2 .
Ce2 Ni2 Ni1 98.899(7) 5_666 .
Ce2 Ni2 Ni1 98.899(7) 5_656 .
Al2 Ni2 Ni2 90.0 . 1_565
Al1 Ni2 Ni2 90.0 6_557 1_565
Al1 Ni2 Ni2 90.0 . 1_565
Ce1 Ni2 Ni2 135.267(4) 2 1_565
Ce1 Ni2 Ni2 44.733(4) 2_565 1_565
Ce2 Ni2 Ni2 45.850(4) 2_565 1_565
Ce2 Ni2 Ni2 134.150(4) 2 1_565
Ce2 Ni2 Ni2 47.149(5) 5_666 1_565
Ce2 Ni2 Ni2 132.851(4) 5_656 1_565
Ni1 Ni2 Ni2 90.0 . 1_565
Al2 Ni2 Ni2 90.0 . 1_545
Al1 Ni2 Ni2 90.0 6_557 1_545
Al1 Ni2 Ni2 90.0 . 1_545
Ce1 Ni2 Ni2 44.733(4) 2 1_545
Ce1 Ni2 Ni2 135.267(5) 2_565 1_545
Ce2 Ni2 Ni2 134.150(4) 2_565 1_545
Ce2 Ni2 Ni2 45.850(4) 2 1_545
Ce2 Ni2 Ni2 132.851(4) 5_666 1_545
Ce2 Ni2 Ni2 47.149(5) 5_656 1_545
Ni1 Ni2 Ni2 90.0 . 1_545
Ni2 Ni2 Ni2 180.000(14) 1_565 1_545
Al2 Ni2 Ni2 76.235(19) . 6_657
Al1 Ni2 Ni2 160.91(2) 6_557 6_657
Al1 Ni2 Ni2 41.20(2) . 6_657
Ce1 Ni2 Ni2 120.524(6) 2 6_657
Ce1 Ni2 Ni2 120.524(6) 2_565 6_657
Ce2 Ni2 Ni2 99.376(9) 2_565 6_657
Ce2 Ni2 Ni2 99.376(9) 2 6_657
Ce2 Ni2 Ni2 45.099(4) 5_666 6_657
Ce2 Ni2 Ni2 45.099(4) 5_656 6_657
Ni1 Ni2 Ni2 117.847(8) . 6_657
Ni2 Ni2 Ni2 90.0 1_565 6_657
Ni2 Ni2 Ni2 90.0 1_545 6_657
Al2 Ni2 Ni2 164.23(2) . 6_557
Al1 Ni2 Ni2 41.376(18) 6_557 6_557
Al1 Ni2 Ni2 78.34(2) . 6_557
Ce1 Ni2 Ni2 99.992(6) 2 6_557
Ce1 Ni2 Ni2 99.992(6) 2_565 6_557
Ce2 Ni2 Ni2 46.506(5) 2_565 6_557
Ce2 Ni2 Ni2 46.506(5) 2 6_557
Ce2 Ni2 Ni2 121.348(9) 5_666 6_557
Ce2 Ni2 Ni2 121.348(9) 5_656 6_557
Ni1 Ni2 Ni2 122.616(9) . 6_557
Ni2 Ni2 Ni2 90.0 1_565 6_557
Ni2 Ni2 Ni2 90.0 1_545 6_557
Ni2 Ni2 Ni2 119.537(13) 6_657 6_557
Al2 Ni2 Ni1 130.366(16) . 2_565
Al1 Ni2 Ni1 99.125(17) 6_557 2_565
Al1 Ni2 Ni1 33.162(11) . 2_565
Ce1 Ni2 Ni1 157.695(7) 2 2_565
Ce1 Ni2 Ni1 105.717(5) 2_565 2_565
Ce2 Ni2 Ni1 37.784(5) 2_565 2_565
Ce2 Ni2 Ni1 81.442(7) 2 2_565
Ce2 Ni2 Ni1 62.131(6) 5_666 2_565
Ce2 Ni2 Ni1 99.144(8) 5_656 2_565
Ni1 Ni2 Ni1 152.541(2) . 2_565
Ni2 Ni2 Ni1 62.580(3) 1_565 2_565
Ni2 Ni2 Ni1 117.420(3) 1_545 2_565
Ni2 Ni2 Ni1 64.185(7) 6_657 2_565
Ni2 Ni2 Ni1 62.723(7) 6_557 2_565
Ru1 Al1 Ni1 0.000(14) 2_565 2_565
Ru1 Al1 Ru1 103.15(3) 2_565 2
Ni1 Al1 Ru1 103.15(3) 2_565 2
Ru1 Al1 Ni1 103.15(3) 2_565 2
Ni1 Al1 Ni1 103.15(3) 2_565 2
Ru1 Al1 Ni1 0.000(10) 2 2
Ru1 Al1 Ru2 116.79(2) 2_565 6_657
Ni1 Al1 Ru2 116.79(2) 2_565 6_657
Ru1 Al1 Ru2 116.79(2) 2 6_657
Ni1 Al1 Ru2 116.79(2) 2 6_657
Ru1 Al1 Ni2 116.79(2) 2_565 6_657
Ni1 Al1 Ni2 116.79(2) 2_565 6_657
Ru1 Al1 Ni2 116.79(2) 2 6_657
Ni1 Al1 Ni2 116.79(2) 2 6_657
Ru2 Al1 Ni2 0.000(11) 6_657 6_657
Ru1 Al1 Ni2 111.48(2) 2_565 .
Ni1 Al1 Ni2 111.48(2) 2_565 .
Ru1 Al1 Ni2 111.48(2) 2 .
Ni1 Al1 Ni2 111.48(2) 2 .
Ru2 Al1 Ni2 97.43(3) 6_657 .
Ni2 Al1 Ni2 97.43(3) 6_657 .
Ru1 Al1 Al2 56.307(18) 2_565 6_557
Ni1 Al1 Al2 56.307(18) 2_565 6_557
Ru1 Al1 Al2 56.307(18) 2 6_557
Ni1 Al1 Al2 56.307(18) 2 6_557
Ru2 Al1 Al2 163.28(4) 6_657 6_557
Ni2 Al1 Al2 163.28(4) 6_657 6_557
Ni2 Al1 Al2 99.29(3) . 6_557
Ru1 Al1 Ce2 168.35(3) 2_565 5_656
Ni1 Al1 Ce2 168.35(3) 2_565 5_656
Ru1 Al1 Ce2 88.097(7) 2 5_656
Ni1 Al1 Ce2 88.097(7) 2 5_656
Ru2 Al1 Ce2 59.013(16) 6_657 5_656
Ni2 Al1 Ce2 59.013(16) 6_657 5_656
Ni2 Al1 Ce2 60.531(16) . 5_656
Al2 Al1 Ce2 130.93(2) 6_557 5_656
Ru1 Al1 Ce2 88.097(7) 2_565 5_666
Ni1 Al1 Ce2 88.097(7) 2_565 5_666
Ru1 Al1 Ce2 168.35(3) 2 5_666
Ni1 Al1 Ce2 168.35(3) 2 5_666
Ru2 Al1 Ce2 59.013(16) 6_657 5_666
Ni2 Al1 Ce2 59.013(16) 6_657 5_666
Ni2 Al1 Ce2 60.531(16) . 5_666
Al2 Al1 Ce2 130.93(2) 6_557 5_666
Ce2 Al1 Ce2 80.52(2) 5_656 5_666
Ru1 Al1 Ce2 113.65(3) 2_565 2
Ni1 Al1 Ce2 113.65(3) 2_565 2
Ru1 Al1 Ce2 54.895(13) 2 2
Ni1 Al1 Ce2 54.895(13) 2 2
Ru2 Al1 Ce2 129.15(2) 6_657 2
Ni2 Al1 Ce2 129.15(2) 6_657 2
Ni2 Al1 Ce2 57.355(15) . 2
Al2 Al1 Ce2 61.85(2) 6_557 2
Ce2 Al1 Ce2 70.264(12) 5_656 2
Ce2 Al1 Ce2 117.89(3) 5_666 2
Ru1 Al2 Ni1 0.000(11) 5_666 5_666
Ru1 Al2 Ru1 101.36(3) 5_666 5_656
Ni1 Al2 Ru1 101.36(3) 5_666 5_656
Ru1 Al2 Ni1 101.36(3) 5_666 5_656
Ni1 Al2 Ni1 101.36(3) 5_666 5_656
Ru1 Al2 Ni1 0.000(11) 5_656 5_656
Ru1 Al2 Ni2 115.10(2) 5_666 .
Ni1 Al2 Ni2 115.10(2) 5_666 .
Ru1 Al2 Ni2 115.10(2) 5_656 .
Ni1 Al2 Ni2 115.10(2) 5_656 .
Ru1 Al2 Ni1 114.66(2) 5_666 .
Ni1 Al2 Ni1 114.66(2) 5_666 .
Ru1 Al2 Ni1 114.66(2) 5_656 .
Ni1 Al2 Ni1 114.66(2) 5_656 .
Ni2 Al2 Ni1 96.79(3) . .
Ru1 Al2 Al2 124.72(5) 5_666 5_656
Ni1 Al2 Al2 124.72(5) 5_666 5_656
Ru1 Al2 Al2 57.610(18) 5_656 5_656
Ni1 Al2 Al2 57.610(18) 5_656 5_656
Ni2 Al2 Al2 120.11(3) . 5_656
Ni1 Al2 Al2 57.05(3) . 5_656
Ru1 Al2 Al2 57.610(18) 5_666 5_666
Ni1 Al2 Al2 57.610(18) 5_666 5_666
Ru1 Al2 Al2 124.72(5) 5_656 5_666
Ni1 Al2 Al2 124.72(5) 5_656 5_666
Ni2 Al2 Al2 120.11(3) . 5_666
Ni1 Al2 Al2 57.05(3) . 5_666
Al2 Al2 Al2 91.18(5) 5_656 5_666
Ru1 Al2 Al1 55.245(17) 5_666 6_657
Ni1 Al2 Al1 55.245(17) 5_666 6_657
Ru1 Al2 Al1 55.245(17) 5_656 6_657
Ni1 Al2 Al1 55.245(17) 5_656 6_657
Ni2 Al2 Al1 106.13(3) . 6_657
Ni1 Al2 Al1 157.07(4) . 6_657
Al2 Al2 Al1 109.23(4) 5_656 6_657
Al2 Al2 Al1 109.23(4) 5_666 6_657
Ru1 Al2 Ce1 61.605(17) 5_666 6_656
Ni1 Al2 Ce1 61.605(17) 5_666 6_656
Ru1 Al2 Ce1 61.605(17) 5_656 6_656
Ni1 Al2 Ce1 61.605(17) 5_656 6_656
Ni2 Al2 Ce1 173.39(3) . 6_656
Ni1 Al2 Ce1 89.81(3) . 6_656
Al2 Al2 Ce1 63.76(3) 5_656 6_656
Al2 Al2 Ce1 63.76(3) 5_666 6_656
Al1 Al2 Ce1 67.26(2) 6_657 6_656

loop_
_geom_bond_atom_site_label_1
_geom_bond_atom_site_label_2
_geom_bond_distance
_geom_bond_site_symmetry_2
Ce1 Ru2 2.8787(2) 2_564
Ce1 Ni2 2.8787(2) 2_564
Ce1 Ru2 2.8787(2) 2_554
Ce1 Ni2 2.8787(2) 2_554
Ce1 Ru1 2.9680(2) 2_554
Ce1 Ni1 2.9680(2) 2_554
Ce1 Ru1 2.9680(2) 2_564
Ce1 Ni1 2.9680(2) 2_564
Ce1 Ru1 3.0828(3) 6_656
Ce1 Ni1 3.0828(3) 6_656
Ce1 Al2 3.1014(9) 6_556
Ce1 Al2 3.1564(6) 2_554
Ce1 Al2 3.1564(6) 2_564
Ce1 Al1 3.2833(7) 5_666
Ce1 Al1 3.2833(7) 5_656
Ce1 Al1 3.3565(9) 1_554
Ce1 Ce2 3.5915(3) .
Ce1 Ce1 3.6721(3) 5_665
Ce1 Ce1 3.6721(3) 5_655
Ce1 Ce2 3.6744(3) 6_556
Ce1 Ni1 4.0792(4) 6_556
Ce1 Ce1 4.0900(2) 1_565
Ce1 Ce1 4.0900(2) 1_545
Ce2 Ni1 2.7806(3) .
Ce2 Ru2 2.9359(2) 2_554
Ce2 Ni2 2.9359(2) 2_554
Ce2 Ru2 2.9359(2) 2_564
Ce2 Ni2 2.9359(2) 2_564
Ce2 Ru2 3.0069(2) 5_666
Ce2 Ni2 3.0069(2) 5_666
Ce2 Ru2 3.0069(2) 5_656
Ce2 Ni2 3.0069(2) 5_656
Ce2 Al1 3.1644(7) 5_656
Ce2 Al1 3.1644(7) 5_666
Ce2 Al2 3.2174(7) 5_666
Ce2 Al2 3.2174(7) 5_656
Ce2 Al1 3.2819(7) 2_554
Ce2 Al1 3.2819(7) 2_564
Ce2 Ce1 3.6745(3) 6_656
Ce2 Ce2 3.7108(2) 6_556
Ce2 Ce2 3.7108(2) 6_656
Ce2 Ni1 4.0346(3) 6_656
Ce2 Ce2 4.0900(2) 1_565
Ce2 Ce2 4.0900(2) 1_545
Ni1 Al1 2.6104(6) 2_554
Ni1 Al1 2.6104(6) 2_564
Ni1 Al2 2.6435(6) 5_666
Ni1 Al2 2.6435(6) 5_656
Ni1 Al2 2.6600(9) .
Ni1 Ce1 2.9680(2) 2_565
Ni1 Ce1 2.9680(2) 2
Ni1 Ce1 3.0828(3) 6_556
Ni1 Ni2 3.9775(4) .
Ni1 Ce2 4.0346(3) 6_556
Ni1 Ce1 4.0793(4) 6_656
Ni1 Ni1 4.0900(2) 1_565
Ni1 Ni1 4.0900(2) 1_545
Ni1 Ni2 4.4408(3) 2_554
Ni2 Al2 2.6591(9) .
Ni2 Al1 2.7520(10) 6_557
Ni2 Al1 2.7618(9) .
Ni2 Ce1 2.8787(2) 2
Ni2 Ce1 2.8787(2) 2_565
Ni2 Ce2 2.9359(2) 2_565
Ni2 Ce2 2.9359(2) 2
Ni2 Ce2 3.0069(2) 5_666
Ni2 Ce2 3.0069(2) 5_656
Ni2 Ni2 4.0900(2) 1_565
Ni2 Ni2 4.0900(2) 1_545
Ni2 Ni2 4.1433(3) 6_657
Ni2 Ni2 4.1433(3) 6_557
Ni2 Ni1 4.4408(3) 2_565
Al1 Ru1 2.6104(6) 2_565
Al1 Ni1 2.6104(6) 2_565
Al1 Ru1 2.6104(6) 2
Al1 Ni1 2.6104(6) 2
Al1 Ru2 2.7520(9) 6_657
Al1 Ni2 2.7520(9) 6_657
Al1 Al2 2.9550(13) 6_557
Al1 Ce2 3.1643(7) 5_656
Al1 Ce2 3.1643(7) 5_666
Al1 Ce2 3.2820(7) 2
Al2 Ru1 2.6435(6) 5_666
Al2 Ni1 2.6435(6) 5_666
Al2 Ru1 2.6435(5) 5_656
Al2 Ni1 2.6435(5) 5_656
Al2 Al2 2.8629(12) 5_656
Al2 Al2 2.8629(12) 5_666
Al2 Al1 2.9550(13) 6_657
Al2 Ce1 3.1014(9) 6_656
